data_4502592
loop_
_publ_author_name
'Wang, Xiu-Li'
'Chen, Yong-Qiang'
'Gao, Qiang'
'Lin, Hong-Yan'
'Liu, Guo-Cheng'
'Zhang, Jin-Xia'
'Tian, Ai-Xiang'

_publ_section_title
;
 Coordination Behavior of 5,6-Substituted 1,10-Phenanthroline Derivatives
 and Structural Diversities by Coligands in the Construction of Lead(II)
 Complexes
;
_journal_issue 5
_journal_name_full 'Crystal Growth &amp; Design'
_journal_page_first 2174
_journal_paper_doi 10.1021/cg901431r
_journal_volume 10
_journal_year 2010
_chemical_formula_sum 'C26 H15 N5 O6 Pb'
_chemical_formula_weight 700.63
_chemical_name_systematic
; 
 ? 
;
_space_group_IT_number 14
_symmetry_cell_setting monoclinic
_symmetry_space_group_name_Hall '-P 2ybc'
_symmetry_space_group_name_H-M 'P 1 21/c 1'
_atom_sites_solution_hydrogens geom
_atom_sites_solution_primary direct
_atom_sites_solution_secondary difmap
_audit_creation_method SHELXL-97
_cell_angle_alpha 90.00
_cell_angle_beta 117.958(5)
_cell_angle_gamma 90.00
_cell_formula_units_Z 4
_cell_length_a 10.2350(12)
_cell_length_b 13.7970(16)
_cell_length_c 19.4061(17)
_cell_measurement_temperature 296(2)
_cell_measurement_theta_max 24.99
_cell_measurement_theta_min 1.89
_cell_volume 2420.6(5)
_computing_cell_refinement 'SMART (Bruker, 2001)'
_computing_data_collection 'SMART (Bruker, 2001)'
_computing_data_reduction 'SAINT+ (Bruker, 1999)'
_computing_molecular_graphics 'PLATON (Spek, 2003)'
_computing_publication_material 'SHELXTL (1998)'
_computing_structure_refinement 'SHELXL-97 (Sheldrick, 1997)'
_computing_structure_solution 'SHELXS-97 (Sheldrick, 1990)'
_diffrn_ambient_temperature 296(2)
_diffrn_measured_fraction_theta_full 0.997
_diffrn_measured_fraction_theta_max 0.997
_diffrn_measurement_device_type 'CCD area detector'
_diffrn_measurement_method 'phi and omega scans'
_diffrn_radiation_monochromator graphite
_diffrn_radiation_source 'fine-focus sealed tube'
_diffrn_radiation_type MoK\a
_diffrn_radiation_wavelength 0.71073
_diffrn_reflns_av_R_equivalents 0.0453
_diffrn_reflns_av_sigmaI/netI 0.0553
_diffrn_reflns_limit_h_max 12
_diffrn_reflns_limit_h_min -11
_diffrn_reflns_limit_k_max 16
_diffrn_reflns_limit_k_min -16
_diffrn_reflns_limit_l_max 23
_diffrn_reflns_limit_l_min -11
_diffrn_reflns_number 11990
_diffrn_reflns_theta_full 24.99
_diffrn_reflns_theta_max 24.99
_diffrn_reflns_theta_min 1.89
_exptl_absorpt_coefficient_mu 7.023
_exptl_absorpt_correction_T_max 0.374
_exptl_absorpt_correction_T_min 0.363
_exptl_absorpt_correction_type empirical
_exptl_absorpt_process_details SADABS
_exptl_crystal_colour YELLOW
_exptl_crystal_density_diffrn 1.923
_exptl_crystal_density_method 'not measured'
_exptl_crystal_description BLOCK
_exptl_crystal_F_000 1344
_exptl_crystal_size_max 0.15
_exptl_crystal_size_mid 0.14
_exptl_crystal_size_min 0.14
_refine_diff_density_max 0.939
_refine_diff_density_min -0.865
_refine_diff_density_rms 0.130
_refine_ls_extinction_method none
_refine_ls_goodness_of_fit_ref 1.049
_refine_ls_hydrogen_treatment constr
_refine_ls_matrix_type full
_refine_ls_number_parameters 333
_refine_ls_number_reflns 4253
_refine_ls_number_restraints 445
_refine_ls_restrained_S_all 1.051
_refine_ls_R_factor_all 0.0865
_refine_ls_R_factor_gt 0.0448
_refine_ls_shift/su_max 0.039
_refine_ls_shift/su_mean 0.002
_refine_ls_structure_factor_coef Fsqd
_refine_ls_weighting_details 'calc w=1/[\s^2^(Fo^2^)+(0.0585P)^2^+0.0000P] where P=(Fo^2^+2Fc^2^)/3'
_refine_ls_weighting_scheme calc
_refine_ls_wR_factor_gt 0.1060
_refine_ls_wR_factor_ref 0.1164
_reflns_number_gt 2677
_reflns_number_total 4253
_reflns_threshold_expression >2sigma(I)
_cod_data_source_file cg901431r_si_002.cif
_cod_data_source_block compound6
_cod_depositor_comments
;
The following automatic conversions were performed:

'_symmetry_cell_setting' value 'Monoclinic' changed to 'monoclinic'
according to /home/saulius/struct/CIF-dictionaries/cif_core.dic
dictionary named 'cif_core.dic' version 2.4.2 from 2011-04-26.

Automatic conversion script
Id: cif_fix_values 1715 2011-07-08 13:25:40Z adriana 
;
_cod_original_sg_symbol_H-M 'P 21/c'
_cod_database_code 4502592

loop_
_symmetry_equiv_pos_as_xyz
'x, y, z'
'-x, y+1/2, -z+1/2'
'-x, -y, -z'
'x, -y-1/2, z-1/2'

loop_
_atom_site_label
_atom_site_type_symbol
_atom_site_fract_x
_atom_site_fract_y
_atom_site_fract_z
_atom_site_U_iso_or_equiv
_atom_site_adp_type
_atom_site_occupancy
_atom_site_symmetry_multiplicity
_atom_site_calc_flag
_atom_site_refinement_flags
Pb1 Pb 0.60597(4) -0.39514(3) 0.106931(19) 0.06025(16) Uani 1 1 d .
O1 O 0.5798(10) -0.2233(5) 0.1121(4) 0.115(3) Uani 1 1 d .
O2 O 0.4949(9) -0.2656(5) -0.0088(4) 0.096(2) Uani 1 1 d .
O3 O 0.3701(7) -0.4912(6) 0.0154(4) 0.093(2) Uani 1 1 d .
O4 O 0.3697(6) -0.3931(4) 0.1031(4) 0.0653(16) Uani 1 1 d .
O1W O 0.899(2) -0.2884(13) 0.6025(13) 0.308(9) Uiso 1 1 d .
O2W O 0.673(2) 0.0393(17) 0.2654(12) 0.331(10) Uiso 1 1 d .
N1 N 0.6868(8) -0.3514(6) 0.2553(4) 0.061(2) Uani 1 1 d .
N2 N 0.6294(8) -0.5392(6) 0.2051(5) 0.072(2) Uani 1 1 d .
N4 N 0.8498(8) -0.4764(9) 0.5218(5) 0.092(3) Uani 1 1 d .
H4A H 0.8766 -0.4278 0.5533 0.110 Uiso 1 1 calc R
N3 N 0.8047(9) -0.6336(8) 0.4780(6) 0.093(3) Uani 1 1 d .
N5 N 0.9749(16) -0.6628(14) 0.7638(8) 0.184(7) Uani 1 1 d .
C1 C 0.7165(11) -0.2596(9) 0.2797(6) 0.083(2) Uani 1 1 d U
H1A H 0.7025 -0.2115 0.2433 0.100 Uiso 1 1 calc R
C2 C 0.7669(12) -0.2329(9) 0.3564(6) 0.092(2) Uani 1 1 d U
H2A H 0.7805 -0.1678 0.3703 0.110 Uiso 1 1 calc R
C3 C 0.7961(11) -0.3006(9) 0.4107(6) 0.086(2) Uani 1 1 d U
H3A H 0.8333 -0.2828 0.4628 0.103 Uiso 1 1 calc R
C4 C 0.7709(11) -0.3990(9) 0.3896(6) 0.0800(19) Uani 1 1 d U
C5 C 0.7954(11) -0.4779(10) 0.4410(6) 0.0826(19) Uani 1 1 d U
C6 C 0.7702(11) -0.5705(9) 0.4157(6) 0.0827(19) Uani 1 1 d U
C7 C 0.7108(11) -0.6014(9) 0.3368(6) 0.0807(19) Uani 1 1 d U
C8 C 0.6722(11) -0.6951(9) 0.3058(6) 0.088(2) Uani 1 1 d U
H8A H 0.6851 -0.7475 0.3385 0.105 Uiso 1 1 calc R
C9 C 0.6171(12) -0.7089(9) 0.2292(7) 0.093(2) Uani 1 1 d U
H9A H 0.5916 -0.7713 0.2091 0.111 Uiso 1 1 calc R
C10 C 0.5970(12) -0.6326(9) 0.1791(7) 0.086(2) Uani 1 1 d U
H10A H 0.5604 -0.6452 0.1262 0.103 Uiso 1 1 calc R
C11 C 0.6852(11) -0.5223(9) 0.2834(6) 0.0759(18) Uani 1 1 d U
C12 C 0.7152(11) -0.4238(8) 0.3103(6) 0.0747(18) Uani 1 1 d U
C13 C 0.8490(14) -0.5695(12) 0.5369(8) 0.100(2) Uani 1 1 d U
C14 C 0.8963(15) -0.6053(13) 0.6184(9) 0.122(3) Uani 1 1 d U
C15 C 0.8854(14) -0.7065(13) 0.6304(8) 0.139(3) Uani 1 1 d DU
H15A H 0.8521 -0.7545 0.5923 0.167 Uiso 1 1 calc R
C16 C 0.9340(18) -0.7197(15) 0.7099(9) 0.150(4) Uani 1 1 d DU
H16A H 0.9353 -0.7841 0.7243 0.181 Uiso 1 1 calc R
C17 C 0.9844(18) -0.5667(14) 0.7568(11) 0.144(4) Uani 1 1 d U
H17A H 1.0175 -0.5242 0.7988 0.172 Uiso 1 1 calc R
C18 C 0.9368(13) -0.5347(13) 0.6752(8) 0.129(3) Uani 1 1 d U
H18A H 0.9345 -0.4694 0.6628 0.155 Uiso 1 1 calc R
C19 C 0.5306(11) -0.2020(7) 0.0400(6) 0.070(2) Uani 1 1 d U
C20 C 0.5166(10) -0.0977(7) 0.0199(5) 0.061(2) Uani 1 1 d U
C21 C 0.5464(10) -0.0257(7) 0.0767(5) 0.059(2) Uani 1 1 d U
H21A H 0.5758 -0.0436 0.1281 0.089 Uiso 1 1 calc R
C22 C 0.4673(10) -0.0683(7) -0.0575(5) 0.063(2) Uani 1 1 d U
H22A H 0.4436 -0.1149 -0.0962 0.095 Uiso 1 1 calc R
C23 C 0.3043(10) -0.4516(7) 0.0477(5) 0.059(2) Uani 1 1 d U
C24 C 0.1484(9) -0.4757(6) 0.0237(5) 0.0557(19) Uani 1 1 d U
C25 C 0.0639(10) -0.4231(6) 0.0500(5) 0.065(2) Uani 1 1 d U
H25A H 0.1066 -0.3714 0.0840 0.097 Uiso 1 1 calc R
C26 C 0.0804(9) -0.5535(7) -0.0264(5) 0.061(2) Uani 1 1 d U
H26A H 0.1347 -0.5903 -0.0441 0.092 Uiso 1 1 calc R

loop_
_atom_site_aniso_label
_atom_site_aniso_U_11
_atom_site_aniso_U_22
_atom_site_aniso_U_33
_atom_site_aniso_U_23
_atom_site_aniso_U_13
_atom_site_aniso_U_12
Pb1 0.0553(2) 0.0721(3) 0.0556(2) -0.00760(19) 0.02781(17) -0.0081(2)
O1 0.194(9) 0.067(5) 0.073(5) 0.010(4) 0.054(6) 0.002(5)
O2 0.132(7) 0.073(5) 0.065(4) -0.002(4) 0.032(4) 0.005(5)
O3 0.062(4) 0.124(6) 0.111(6) -0.063(5) 0.055(4) -0.030(4)
O4 0.057(4) 0.063(4) 0.075(4) -0.016(3) 0.031(3) -0.004(3)
N1 0.066(5) 0.060(5) 0.053(4) -0.007(4) 0.025(4) 0.004(4)
N2 0.074(6) 0.074(6) 0.073(5) -0.011(4) 0.039(4) -0.003(4)
N4 0.049(5) 0.166(10) 0.056(5) 0.004(6) 0.021(4) 0.000(6)
N3 0.047(5) 0.148(9) 0.090(7) 0.066(6) 0.038(5) 0.028(5)
N5 0.129(12) 0.31(2) 0.102(10) 0.063(14) 0.044(9) 0.015(14)
C1 0.074(4) 0.105(5) 0.066(4) -0.003(4) 0.029(4) 0.005(4)
C2 0.079(4) 0.108(5) 0.075(4) -0.009(4) 0.025(4) 0.007(4)
C3 0.073(4) 0.115(4) 0.069(4) -0.003(4) 0.032(3) 0.008(4)
C4 0.063(3) 0.114(4) 0.069(3) 0.006(3) 0.036(3) 0.007(3)
C5 0.063(3) 0.122(4) 0.071(3) 0.009(3) 0.039(3) 0.008(3)
C6 0.063(3) 0.122(4) 0.077(3) 0.020(3) 0.044(3) 0.009(3)
C7 0.063(3) 0.114(4) 0.075(3) 0.012(3) 0.041(3) 0.008(3)
C8 0.070(4) 0.108(4) 0.086(4) 0.013(4) 0.037(3) 0.008(4)
C9 0.076(4) 0.108(5) 0.089(4) 0.014(4) 0.036(4) 0.007(4)
C10 0.077(4) 0.106(5) 0.077(4) 0.003(4) 0.039(4) 0.009(4)
C11 0.064(3) 0.106(4) 0.071(3) 0.007(3) 0.042(3) 0.007(3)
C12 0.064(3) 0.105(4) 0.066(3) 0.000(3) 0.040(3) 0.009(3)
C13 0.069(4) 0.156(5) 0.085(4) 0.026(4) 0.045(3) 0.010(4)
C14 0.081(4) 0.177(5) 0.106(4) 0.028(5) 0.043(4) 0.017(4)
C15 0.094(5) 0.200(6) 0.114(5) 0.037(5) 0.041(5) 0.015(5)
C16 0.103(6) 0.212(7) 0.124(6) 0.031(6) 0.043(5) 0.018(6)
C17 0.100(5) 0.206(7) 0.121(6) 0.034(6) 0.048(5) 0.017(6)
C18 0.087(5) 0.197(6) 0.101(5) 0.026(5) 0.043(4) 0.018(5)
C19 0.075(5) 0.070(5) 0.063(5) 0.005(4) 0.032(4) -0.002(4)
C20 0.062(4) 0.066(5) 0.060(4) 0.003(4) 0.033(4) -0.008(4)
C21 0.066(4) 0.062(5) 0.057(4) 0.002(4) 0.035(4) -0.009(4)
C22 0.067(4) 0.069(5) 0.060(4) 0.002(4) 0.035(4) -0.008(4)
C23 0.056(4) 0.062(5) 0.068(4) -0.014(4) 0.036(4) -0.002(4)
C24 0.055(4) 0.054(4) 0.067(4) -0.009(4) 0.037(4) -0.003(4)
C25 0.064(4) 0.064(5) 0.072(4) -0.020(4) 0.037(4) -0.006(4)
C26 0.054(4) 0.063(5) 0.075(4) -0.025(4) 0.037(4) -0.004(4)

loop_
_atom_type_symbol
_atom_type_description
_atom_type_scat_dispersion_real
_atom_type_scat_dispersion_imag
_atom_type_scat_source
C C 0.0033 0.0016 'International Tables Vol C Tables 4.2.6.8 and 6.1.1.4'
H H 0.0000 0.0000 'International Tables Vol C Tables 4.2.6.8 and 6.1.1.4'
N N 0.0061 0.0033 'International Tables Vol C Tables 4.2.6.8 and 6.1.1.4'
O O 0.0106 0.0060 'International Tables Vol C Tables 4.2.6.8 and 6.1.1.4'
Pb Pb -3.3944 10.1111 'International Tables Vol C Tables 4.2.6.8 and 6.1.1.4'

loop_
_geom_angle_atom_site_label_1
_geom_angle_atom_site_label_2
_geom_angle_atom_site_label_3
_geom_angle
_geom_angle_site_symmetry_1
_geom_angle_site_symmetry_3
O4 Pb1 O1 81.8(3) . .
O4 Pb1 O3 51.67(19) . .
O1 Pb1 O3 116.7(3) . .
O4 Pb1 N1 80.1(2) . .
O1 Pb1 N1 73.4(2) . .
O3 Pb1 N1 125.0(2) . .
O4 Pb1 O2 86.5(2) . .
O1 Pb1 O2 50.3(2) . .
O3 Pb1 O2 82.7(3) . .
N1 Pb1 O2 123.4(2) . .
O4 Pb1 N2 77.5(2) . .
O1 Pb1 N2 132.7(2) . .
O3 Pb1 N2 81.5(2) . .
N1 Pb1 N2 61.5(2) . .
O2 Pb1 N2 162.4(2) . .
O4 Pb1 C23 25.9(2) . .
O1 Pb1 C23 99.6(3) . .
O3 Pb1 C23 25.8(2) . .
N1 Pb1 C23 103.1(2) . .
O2 Pb1 C23 83.7(3) . .
N2 Pb1 C23 78.7(2) . .
O4 Pb1 C19 85.5(2) . .
O1 Pb1 C19 25.7(2) . .
O3 Pb1 C19 101.3(3) . .
N1 Pb1 C19 99.1(3) . .
O2 Pb1 C19 24.7(2) . .
N2 Pb1 C19 155.9(3) . .
C23 Pb1 C19 93.4(3) . .
O4 Pb1 O3 116.54(18) . 3_645
O1 Pb1 O3 127.9(2) . 3_645
O3 Pb1 O3 65.1(2) . 3_645
N1 Pb1 O3 152.7(2) . 3_645
O2 Pb1 O3 80.9(2) . 3_645
N2 Pb1 O3 99.4(2) . 3_645
C23 Pb1 O3 90.7(2) . 3_645
C19 Pb1 O3 103.5(3) . 3_645
C19 O1 Pb1 100.1(6) . .
C19 O2 Pb1 88.5(6) . .
C23 O3 Pb1 88.9(5) . .
C23 O3 Pb1 155.5(6) . 3_645
Pb1 O3 Pb1 114.9(2) . 3_645
C23 O4 Pb1 98.3(5) . .
C1 N1 C12 118.6(8) . .
C1 N1 Pb1 120.1(6) . .
C12 N1 Pb1 120.9(6) . .
C11 N2 C10 118.2(9) . .
C11 N2 Pb1 120.8(7) . .
C10 N2 Pb1 120.7(6) . .
C13 N4 C5 101.2(11) . .
C13 N4 H4A 129.4 . .
C5 N4 H4A 129.4 . .
C13 N3 C6 100.0(11) . .
C16 N5 C17 124.3(19) . .
N1 C1 C2 122.9(11) . .
N1 C1 H1A 118.5 . .
C2 C1 H1A 118.5 . .
C3 C2 C1 119.9(12) . .
C3 C2 H2A 120.0 . .
C1 C2 H2A 120.0 . .
C2 C3 C4 120.2(11) . .
C2 C3 H3A 119.9 . .
C4 C3 H3A 119.9 . .
C3 C4 C12 118.4(10) . .
C3 C4 C5 126.1(10) . .
C12 C4 C5 115.5(11) . .
C6 C5 N4 109.2(11) . .
C6 C5 C4 122.1(11) . .
N4 C5 C4 128.6(12) . .
C5 C6 N3 110.4(11) . .
C5 C6 C7 125.9(11) . .
N3 C6 C7 123.6(12) . .
C8 C7 C6 129.1(11) . .
C8 C7 C11 118.0(10) . .
C6 C7 C11 112.9(11) . .
C9 C8 C7 119.8(11) . .
C9 C8 H8A 120.1 . .
C7 C8 H8A 120.1 . .
C8 C9 C10 121.4(12) . .
C8 C9 H9A 119.3 . .
C10 C9 H9A 119.3 . .
N2 C10 C9 122.0(11) . .
N2 C10 H10A 119.0 . .
C9 C10 H10A 119.0 . .
N2 C11 C12 118.2(10) . .
N2 C11 C7 120.6(11) . .
C12 C11 C7 121.2(10) . .
N1 C12 C4 119.8(10) . .
N1 C12 C11 117.9(9) . .
C4 C12 C11 122.3(10) . .
N4 C13 N3 119.1(11) . .
N4 C13 C14 121.4(15) . .
N3 C13 C14 119.5(15) . .
C18 C14 C15 125.2(15) . .
C18 C14 C13 115.9(16) . .
C15 C14 C13 118.8(16) . .
C14 C15 C16 107.1(17) . .
C14 C15 H15A 126.4 . .
C16 C15 H15A 126.5 . .
N5 C16 C15 132(2) . .
N5 C16 H16A 114.0 . .
C15 C16 H16A 114.0 . .
N5 C17 C18 113.4(18) . .
N5 C17 H17A 123.3 . .
C18 C17 H17A 123.3 . .
C14 C18 C17 117.8(17) . .
C14 C18 H18A 121.1 . .
C17 C18 H18A 121.1 . .
O2 C19 O1 120.4(10) . .
O2 C19 C20 122.7(9) . .
O1 C19 C20 116.8(9) . .
O2 C19 Pb1 66.8(6) . .
O1 C19 Pb1 54.2(5) . .
C20 C19 Pb1 169.1(7) . .
C22 C20 C21 118.2(9) . .
C22 C20 C19 120.4(9) . .
C21 C20 C19 121.4(8) . .
C22 C21 C20 120.7(8) 3_655 .
C22 C21 H21A 119.7 3_655 .
C20 C21 H21A 119.7 . .
C21 C22 C20 121.1(9) 3_655 .
C21 C22 H22A 119.4 3_655 .
C20 C22 H22A 119.4 . .
O3 C23 O4 121.1(8) . .
O3 C23 C24 120.3(8) . .
O4 C23 C24 118.5(8) . .
O3 C23 Pb1 65.3(5) . .
O4 C23 Pb1 55.8(4) . .
C24 C23 Pb1 174.3(6) . .
C25 C24 C26 117.5(8) . .
C25 C24 C23 122.1(8) . .
C26 C24 C23 120.4(8) . .
C26 C25 C24 120.9(8) 3_545 .
C26 C25 H25A 119.6 3_545 .
C24 C25 H25A 119.6 . .
C25 C26 C24 121.6(8) 3_545 .
C25 C26 H26A 119.2 3_545 .
C24 C26 H26A 119.2 . .

loop_
_geom_bond_atom_site_label_1
_geom_bond_atom_site_label_2
_geom_bond_distance
_geom_bond_site_symmetry_2
Pb1 O4 2.384(6) .
Pb1 O1 2.393(7) .
Pb1 O3 2.592(6) .
Pb1 N1 2.666(7) .
Pb1 O2 2.671(7) .
Pb1 N2 2.685(8) .
Pb1 C23 2.852(9) .
Pb1 C19 2.906(10) .
Pb1 O3 2.949(6) 3_645
O1 C19 1.280(11) .
O2 C19 1.215(11) .
O3 C23 1.241(9) .
O3 Pb1 2.949(6) 3_645
O4 C23 1.258(10) .
N1 C1 1.336(13) .
N1 C12 1.389(12) .
N2 C11 1.369(12) .
N2 C10 1.367(13) .
N4 C13 1.318(15) .
N4 C5 1.398(12) .
N4 H4A 0.8600 .
N3 C13 1.345(16) .
N3 C6 1.394(12) .
N5 C16 1.22(2) .
N5 C17 1.34(2) .
C1 C2 1.377(14) .
C1 H1A 0.9300 .
C2 C3 1.333(14) .
C2 H2A 0.9300 .
C3 C4 1.406(14) .
C3 H3A 0.9300 .
C4 C12 1.410(14) .
C4 C5 1.416(15) .
C5 C6 1.349(15) .
C6 C7 1.424(14) .
C7 C8 1.403(14) .
C7 C11 1.442(14) .
C8 C9 1.332(14) .
C8 H8A 0.9300 .
C9 C10 1.381(14) .
C9 H9A 0.9300 .
C10 H10A 0.9300 .
C11 C12 1.437(14) .
C13 C14 1.503(18) .
C14 C18 1.380(19) .
C14 C15 1.429(19) .
C15 C16 1.393(9) .
C15 H15A 0.9300 .
C16 H16A 0.9300 .
C17 C18 1.490(19) .
C17 H17A 0.9300 .
C18 H18A 0.9300 .
C19 C20 1.481(12) .
C20 C22 1.401(12) .
C20 C21 1.408(12) .
C21 C22 1.338(12) 3_655
C21 H21A 0.9300 .
C22 C21 1.338(12) 3_655
C22 H22A 0.9300 .
C23 C24 1.476(11) .
C24 C25 1.396(11) .
C24 C26 1.395(11) .
C25 C26 1.364(12) 3_545
C25 H25A 0.9300 .
C26 C25 1.364(12) 3_545
C26 H26A 0.9300 .
